data_7158366
loop_
_publ_author_name
'Islam, Khadimul'
'Narjinari, Himani'
'Bisarya, Akshara'
'Kumar, Akshai'

_publ_section_title
;
 Multi-fold Sonogashira coupling: a new and convenient approach to obtain
 tetraalkynyl anthracenes with tunable photophysical properties.
;
_journal_issue 44
_journal_name_full 'Organic &amp; biomolecular chemistry'
_journal_page_first 9692
_journal_page_last 9704
_journal_paper_doi 10.1039/d1ob01861b
_journal_volume 19
_journal_year 2021
_chemical_formula_moiety 'C34 H42 Si4'
_chemical_formula_sum 'C34 H42 Si4'
_chemical_formula_weight 563.04
_chemical_name_common TTMSEA
_chemical_name_systematic (anthracene-2,6,9,10-tetrayltetrakis(ethyne-2,1-diyl))tetrakis(trimethylsilane)
_space_group_IT_number 2
_space_group_name_Hall '-P 1'
_space_group_name_H-M_alt 'P -1'
_symmetry_cell_setting triclinic
_symmetry_space_group_name_H-M 'P -1'
_atom_sites_solution_hydrogens geom
_atom_sites_solution_primary direct
_atom_sites_solution_secondary difmap
_audit_creation_method SHELXL-97
_audit_update_record
;
2021-03-17 deposited with the CCDC.	2021-10-19 downloaded from the CCDC.
;
_cell_angle_alpha 99.128(5)
_cell_angle_beta 96.304(5)
_cell_angle_gamma 105.017(4)
_cell_formula_units_Z 1
_cell_length_a 6.0741(8)
_cell_length_b 11.2759(16)
_cell_length_c 14.146(2)
_cell_measurement_reflns_used 26046
_cell_measurement_temperature 296(2)
_cell_measurement_theta_max 25.00
_cell_measurement_theta_min 1.91
_cell_volume 912.3(2)
_computing_structure_refinement 'SHELXL-97 (Sheldrick, 1997)'
_computing_structure_solution 'SHELXS-97 (Sheldrick, 1990)'
_diffrn_ambient_temperature 296(2)
_diffrn_measured_fraction_theta_full 0.999
_diffrn_measured_fraction_theta_max 0.999
_diffrn_measurement_device_type 'CCD area detector'
_diffrn_radiation_monochromator graphite
_diffrn_radiation_source 'fine-focus sealed tube'
_diffrn_radiation_type MoK\a
_diffrn_radiation_wavelength 0.71073
_diffrn_reflns_av_R_equivalents 0.0645
_diffrn_reflns_av_sigmaI/netI 0.0354
_diffrn_reflns_limit_h_max 7
_diffrn_reflns_limit_h_min -7
_diffrn_reflns_limit_k_max 13
_diffrn_reflns_limit_k_min -13
_diffrn_reflns_limit_l_max 16
_diffrn_reflns_limit_l_min -16
_diffrn_reflns_number 26046
_diffrn_reflns_theta_full 25.00
_diffrn_reflns_theta_max 25.00
_diffrn_reflns_theta_min 1.91
_exptl_absorpt_coefficient_mu 0.182
_exptl_absorpt_process_details SADABS
_exptl_crystal_colour orange
_exptl_crystal_density_diffrn 1.025
_exptl_crystal_density_method 'not measured'
_exptl_crystal_description needles
_exptl_crystal_F_000 302
_exptl_crystal_preparation Luminescent
_exptl_crystal_recrystallization_method 'Re-crystallisation from solvent: Dichloromethane'
_exptl_crystal_size_max 0.28
_exptl_crystal_size_mid 0.26
_exptl_crystal_size_min 0.24
_refine_diff_density_max 0.143
_refine_diff_density_min -0.179
_refine_diff_density_rms 0.031
_refine_ls_extinction_method none
_refine_ls_goodness_of_fit_ref 1.038
_refine_ls_hydrogen_treatment mixed
_refine_ls_matrix_type full
_refine_ls_number_parameters 178
_refine_ls_number_reflns 3212
_refine_ls_number_restraints 0
_refine_ls_restrained_S_all 1.038
_refine_ls_R_factor_all 0.0662
_refine_ls_R_factor_gt 0.0436
_refine_ls_shift/su_max 0.001
_refine_ls_shift/su_mean 0.000
_refine_ls_structure_factor_coef Fsqd
_refine_ls_weighting_details 'calc w=1/[\s^2^(Fo^2^)+(0.0559P)^2^+0.1866P] where P=(Fo^2^+2Fc^2^)/3'
_refine_ls_weighting_scheme calc
_refine_ls_wR_factor_gt 0.1130
_refine_ls_wR_factor_ref 0.1232
_reflns_number_gt 2273
_reflns_number_total 3212
_reflns_threshold_expression >2sigma(I)
_cod_data_source_file d1ob01861b2.cif
_cod_data_source_block adkhantms_0m_a
_cod_depositor_comments 'Adding full bibliography for 7158365--7158370.cif.'
_cod_database_code 7158366

loop_
_symmetry_equiv_pos_as_xyz
'x, y, z'
'-x, -y, -z'

loop_
_atom_site_label
_atom_site_type_symbol
_atom_site_fract_x
_atom_site_fract_y
_atom_site_fract_z
_atom_site_U_iso_or_equiv
_atom_site_adp_type
_atom_site_occupancy
_atom_site_symmetry_multiplicity
_atom_site_calc_flag
_atom_site_refinement_flags
_atom_site_disorder_assembly
_atom_site_disorder_group
Si1 Si 0.17824(11) 0.11913(6) 0.71140(5) 0.0646(2) Uani 1 1 d . . .
Si2 Si 1.18241(12) 0.69982(7) 0.87093(5) 0.0762(3) Uani 1 1 d . . .
C2 C 0.0227(3) 0.40612(17) 0.55248(14) 0.0505(5) Uani 1 1 d . . .
C1 C -0.1873(3) 0.39205(17) 0.49253(14) 0.0493(5) Uani 1 1 d . . .
C3 C 0.2095(3) 0.51375(17) 0.56083(13) 0.0493(5) Uani 1 1 d . . .
C5 C 0.6014(4) 0.6366(2) 0.63157(15) 0.0578(5) Uani 1 1 d . . .
C4 C 0.4215(4) 0.53158(19) 0.62202(14) 0.0548(5) Uani 1 1 d . . .
H9 H 0.4383 0.4700 0.6565 0.066 Uiso 1 1 calc R . .
C7 C 0.3811(4) 0.71418(19) 0.51603(15) 0.0586(5) Uani 1 1 d . . .
H12 H 0.3703 0.7754 0.4802 0.070 Uiso 1 1 calc R . .
C8 C 0.0508(4) 0.30997(19) 0.60432(15) 0.0559(5) Uani 1 1 d . . .
C6 C 0.5806(4) 0.7280(2) 0.57517(16) 0.0640(6) Uani 1 1 d . . .
H11 H 0.7051 0.7979 0.5790 0.077 Uiso 1 1 calc R . .
C13 C 0.8062(4) 0.6556(2) 0.70022(16) 0.0647(6) Uani 1 1 d . . .
C9 C 0.0878(4) 0.2318(2) 0.64743(16) 0.0627(6) Uani 1 1 d . . .
C14 C 0.9675(4) 0.6727(2) 0.76302(18) 0.0721(6) Uani 1 1 d . . .
C10 C 0.2607(5) 0.0062(2) 0.6232(2) 0.0935(8) Uani 1 1 d . . .
H2A H 0.1311 -0.0361 0.5733 0.140 Uiso 1 1 calc R . .
H2B H 0.3077 -0.0540 0.6556 0.140 Uiso 1 1 calc R . .
H2C H 0.3862 0.0497 0.5947 0.140 Uiso 1 1 calc R . .
C12 C -0.0620(5) 0.0376(3) 0.7680(2) 0.1018(9) Uani 1 1 d . . .
H1A H -0.1031 0.0975 0.8138 0.153 Uiso 1 1 calc R . .
H1B H -0.0149 -0.0222 0.8009 0.153 Uiso 1 1 calc R . .
H1C H -0.1929 -0.0051 0.7188 0.153 Uiso 1 1 calc R . .
C11 C 0.4269(6) 0.2087(3) 0.8050(3) 0.1305(14) Uani 1 1 d . . .
H3A H 0.5458 0.2556 0.7750 0.196 Uiso 1 1 calc R . .
H3B H 0.4854 0.1520 0.8375 0.196 Uiso 1 1 calc R . .
H3C H 0.3789 0.2651 0.8511 0.196 Uiso 1 1 calc R . .
C15 C 1.4372(5) 0.8278(3) 0.8638(3) 0.1326(13) Uani 1 1 d . . .
H15A H 1.4925 0.8084 0.8039 0.199 Uiso 1 1 calc R . .
H15B H 1.5565 0.8369 0.9171 0.199 Uiso 1 1 calc R . .
H15C H 1.3950 0.9045 0.8667 0.199 Uiso 1 1 calc R . .
C17 C 1.2702(7) 0.5570(3) 0.8780(3) 0.1398(14) Uani 1 1 d . . .
H17A H 1.1356 0.4877 0.8726 0.210 Uiso 1 1 calc R . .
H17B H 1.3669 0.5681 0.9390 0.210 Uiso 1 1 calc R . .
H17C H 1.3541 0.5406 0.8261 0.210 Uiso 1 1 calc R . .
C16 C 1.0440(6) 0.7430(5) 0.9748(2) 0.1580(18) Uani 1 1 d . . .
H16A H 1.0087 0.8206 0.9715 0.237 Uiso 1 1 calc R . .
H16B H 1.1467 0.7524 1.0338 0.237 Uiso 1 1 calc R . .
H16C H 0.9041 0.6786 0.9733 0.237 Uiso 1 1 calc R . .

loop_
_atom_site_aniso_label
_atom_site_aniso_U_11
_atom_site_aniso_U_22
_atom_site_aniso_U_33
_atom_site_aniso_U_23
_atom_site_aniso_U_13
_atom_site_aniso_U_12
Si1 0.0745(4) 0.0575(4) 0.0659(4) 0.0189(3) -0.0010(3) 0.0267(3)
Si2 0.0661(4) 0.0967(5) 0.0646(5) 0.0142(4) -0.0002(3) 0.0262(4)
C2 0.0655(13) 0.0448(11) 0.0456(11) 0.0092(9) 0.0100(10) 0.0225(10)
C1 0.0622(12) 0.0434(11) 0.0441(11) 0.0052(9) 0.0088(9) 0.0197(9)
C3 0.0643(13) 0.0433(11) 0.0437(11) 0.0066(9) 0.0094(9) 0.0218(10)
C5 0.0644(13) 0.0588(13) 0.0493(12) 0.0038(10) 0.0053(10) 0.0215(11)
C4 0.0666(13) 0.0518(12) 0.0490(12) 0.0096(9) 0.0060(10) 0.0235(11)
C7 0.0694(14) 0.0479(12) 0.0598(13) 0.0144(10) 0.0091(11) 0.0168(10)
C8 0.0625(13) 0.0510(12) 0.0551(12) 0.0106(10) 0.0054(10) 0.0190(10)
C6 0.0693(14) 0.0555(13) 0.0632(14) 0.0087(11) 0.0082(12) 0.0133(11)
C13 0.0675(15) 0.0650(14) 0.0601(14) 0.0083(11) 0.0084(12) 0.0190(11)
C9 0.0676(14) 0.0563(13) 0.0643(14) 0.0148(11) 0.0012(11) 0.0194(11)
C14 0.0697(15) 0.0771(16) 0.0669(15) 0.0126(12) 0.0059(13) 0.0190(12)
C10 0.114(2) 0.0842(19) 0.098(2) 0.0234(16) 0.0231(17) 0.0487(17)
C12 0.128(2) 0.093(2) 0.109(2) 0.0474(18) 0.0440(19) 0.0471(18)
C11 0.121(3) 0.109(2) 0.141(3) 0.001(2) -0.056(2) 0.041(2)
C15 0.085(2) 0.136(3) 0.158(3) 0.038(3) -0.016(2) 0.008(2)
C17 0.191(4) 0.138(3) 0.112(3) 0.043(2) 0.001(3) 0.082(3)
C16 0.113(3) 0.293(6) 0.070(2) -0.003(3) 0.0014(19) 0.089(3)

loop_
_atom_type_symbol
_atom_type_description
_atom_type_scat_dispersion_real
_atom_type_scat_dispersion_imag
_atom_type_scat_source
C C 0.0033 0.0016 'International Tables Vol C Tables 4.2.6.8 and 6.1.1.4'
H H 0.0000 0.0000 'International Tables Vol C Tables 4.2.6.8 and 6.1.1.4'
Si Si 0.0817 0.0704 'International Tables Vol C Tables 4.2.6.8 and 6.1.1.4'

loop_
_geom_angle_atom_site_label_1
_geom_angle_atom_site_label_2
_geom_angle_atom_site_label_3
_geom_angle
_geom_angle_site_symmetry_1
_geom_angle_site_symmetry_3
_geom_angle_publ_flag
C9 Si1 C10 108.45(12) . . ?
C9 Si1 C11 107.04(13) . . ?
C10 Si1 C11 110.92(15) . . ?
C9 Si1 C12 109.57(12) . . ?
C10 Si1 C12 110.38(14) . . ?
C11 Si1 C12 110.39(17) . . ?
C14 Si2 C16 106.26(13) . . ?
C14 Si2 C17 109.86(15) . . ?
C16 Si2 C17 111.1(2) . . ?
C14 Si2 C15 109.18(14) . . ?
C16 Si2 C15 111.0(2) . . ?
C17 Si2 C15 109.32(18) . . ?
C1 C2 C3 120.36(17) . . ?
C1 C2 C8 120.51(18) . . ?
C3 C2 C8 119.11(18) . . ?
C2 C1 C3 119.76(18) . 2_566 ?
C2 C1 C7 121.86(18) . 2_566 ?
C3 C1 C7 118.38(18) 2_566 2_566 ?
C2 C3 C4 121.62(18) . . ?
C2 C3 C1 119.87(18) . 2_566 ?
C4 C3 C1 118.50(18) . 2_566 ?
C4 C5 C6 119.24(19) . . ?
C4 C5 C13 119.9(2) . . ?
C6 C5 C13 120.8(2) . . ?
C5 C4 C3 121.80(19) . . ?
C5 C4 H9 119.1 . . ?
C3 C4 H9 119.1 . . ?
C6 C7 C1 121.4(2) . 2_566 ?
C6 C7 H12 119.3 . . ?
C1 C7 H12 119.3 2_566 . ?
C9 C8 C2 176.2(2) . . ?
C7 C6 C5 120.5(2) . . ?
C7 C6 H11 119.7 . . ?
C5 C6 H11 119.7 . . ?
C14 C13 C5 175.0(2) . . ?
C8 C9 Si1 173.6(2) . . ?
C13 C14 Si2 171.5(2) . . ?
Si1 C10 H2A 109.5 . . ?
Si1 C10 H2B 109.5 . . ?
H2A C10 H2B 109.5 . . ?
Si1 C10 H2C 109.5 . . ?
H2A C10 H2C 109.5 . . ?
H2B C10 H2C 109.5 . . ?
Si1 C12 H1A 109.5 . . ?
Si1 C12 H1B 109.5 . . ?
H1A C12 H1B 109.5 . . ?
Si1 C12 H1C 109.5 . . ?
H1A C12 H1C 109.5 . . ?
H1B C12 H1C 109.5 . . ?
Si1 C11 H3A 109.5 . . ?
Si1 C11 H3B 109.5 . . ?
H3A C11 H3B 109.5 . . ?
Si1 C11 H3C 109.5 . . ?
H3A C11 H3C 109.5 . . ?
H3B C11 H3C 109.5 . . ?
Si2 C15 H15A 109.5 . . ?
Si2 C15 H15B 109.5 . . ?
H15A C15 H15B 109.5 . . ?
Si2 C15 H15C 109.5 . . ?
H15A C15 H15C 109.5 . . ?
H15B C15 H15C 109.5 . . ?
Si2 C17 H17A 109.5 . . ?
Si2 C17 H17B 109.5 . . ?
H17A C17 H17B 109.5 . . ?
Si2 C17 H17C 109.5 . . ?
H17A C17 H17C 109.5 . . ?
H17B C17 H17C 109.5 . . ?
Si2 C16 H16A 109.5 . . ?
Si2 C16 H16B 109.5 . . ?
H16A C16 H16B 109.5 . . ?
Si2 C16 H16C 109.5 . . ?
H16A C16 H16C 109.5 . . ?
H16B C16 H16C 109.5 . . ?

loop_
_geom_bond_atom_site_label_1
_geom_bond_atom_site_label_2
_geom_bond_distance
_geom_bond_site_symmetry_2
_geom_bond_publ_flag
Si1 C9 1.831(2) . ?
Si1 C10 1.842(3) . ?
Si1 C11 1.844(3) . ?
Si1 C12 1.847(3) . ?
Si2 C14 1.826(3) . ?
Si2 C16 1.833(3) . ?
Si2 C17 1.836(3) . ?
Si2 C15 1.847(3) . ?
C2 C1 1.409(3) . ?
C2 C3 1.409(3) . ?
C2 C8 1.436(3) . ?
C1 C3 1.422(3) 2_566 ?
C1 C7 1.424(3) 2_566 ?
C3 C4 1.419(3) . ?
C3 C1 1.422(3) 2_566 ?
C5 C4 1.364(3) . ?
C5 C6 1.422(3) . ?
C5 C13 1.438(3) . ?
C4 H9 0.9300 . ?
C7 C6 1.353(3) . ?
C7 C1 1.424(3) 2_566 ?
C7 H12 0.9300 . ?
C8 C9 1.201(3) . ?
C6 H11 0.9300 . ?
C13 C14 1.201(3) . ?
C10 H2A 0.9600 . ?
C10 H2B 0.9600 . ?
C10 H2C 0.9600 . ?
C12 H1A 0.9600 . ?
C12 H1B 0.9600 . ?
C12 H1C 0.9600 . ?
C11 H3A 0.9600 . ?
C11 H3B 0.9600 . ?
C11 H3C 0.9600 . ?
C15 H15A 0.9600 . ?
C15 H15B 0.9600 . ?
C15 H15C 0.9600 . ?
C17 H17A 0.9600 . ?
C17 H17B 0.9600 . ?
C17 H17C 0.9600 . ?
C16 H16A 0.9600 . ?
C16 H16B 0.9600 . ?
C16 H16C 0.9600 . ?
